data_8000007
loop_
_publ_author_name
'Ho-Chol Chang'
'Nao Nishida'
'Susumu Kitagawa'

_publ_section_title
;
 Formation of a Ligand-based Mixed-valence Cluster Triggered by
 Dehydration Condensation of Semiquinonates with o-Phenylenediamines
;
_journal_issue 3
_journal_name_full 'Chemistry Letters'
_journal_page_first 402
_journal_paper_doi 10.1246/cl.2005.402
_journal_volume 34
_journal_year 2005
_chemical_formula_sum 'C114 H88 Co5 O19'
_chemical_formula_weight 2056.60
_space_group_IT_number 61
_symmetry_cell_setting orthorhombic
_symmetry_Int_Tables_number 61
_symmetry_space_group_name_Hall '-P 2ac 2ab'
_symmetry_space_group_name_H-M 'P b c a'
_cell_angle_alpha 90
_cell_angle_beta 90
_cell_angle_gamma 90
_cell_formula_units_Z 8
_cell_length_a 23.109(1)
_cell_length_b 26.160(1)
_cell_length_c 36.850(1)
_cell_measurement_reflns_used 25862
_cell_measurement_temperature 223.2
_cell_measurement_theta_max 27.5
_cell_measurement_theta_min 3.0
_cell_volume 22276(1)
_computing_cell_refinement CRYSTALCLEAR
_computing_data_collection CRYSTALCLEAR
_computing_data_reduction 'teXsan Ver. 1.11'
_computing_publication_material 'teXsan Ver. 1.11'
_computing_structure_refinement 'teXsan Ver. 1.10'
_computing_structure_solution 'DIRDIF94 (PATTY)'
_diffrn_detector_area_resol_mean 14.62
_diffrn_measured_fraction_theta_full 0.9624
_diffrn_measured_fraction_theta_max 0.9624
_diffrn_measurement_device_type 'Rigaku/MSC Mercury CCD'
_diffrn_measurement_method \w
_diffrn_radiation_type 'Mo K\a'
_diffrn_radiation_wavelength 0.7107
_diffrn_reflns_av_R_equivalents 0.048
_diffrn_reflns_limit_h_max 26
_diffrn_reflns_limit_h_min -27
_diffrn_reflns_limit_k_max 30
_diffrn_reflns_limit_k_min -32
_diffrn_reflns_limit_l_max 45
_diffrn_reflns_limit_l_min -42
_diffrn_reflns_number 112460
_diffrn_reflns_theta_full 27.4835
_diffrn_reflns_theta_max 27.4835
_exptl_absorpt_coefficient_mu 0.791
_exptl_absorpt_correction_T_max 0.939
_exptl_absorpt_correction_T_min 0.644
_exptl_absorpt_correction_type multi-scan
_exptl_absorpt_process_details '(Jacobson, 1998)'
_exptl_crystal_colour green
_exptl_crystal_density_diffrn 1.226
_exptl_crystal_density_method 'not measured'
_exptl_crystal_description plate
_exptl_crystal_F_000 8472
_exptl_crystal_size_max 0.700
_exptl_crystal_size_mid 0.220
_exptl_crystal_size_min 0.080
_refine_diff_density_max 1.39
_refine_diff_density_min -0.67
_refine_ls_extinction_method none
_refine_ls_goodness_of_fit_ref 2.080
_refine_ls_hydrogen_treatment none
_refine_ls_number_parameters 1205
_refine_ls_number_reflns 9632
_refine_ls_R_factor_gt 0.1040
_refine_ls_shift/su_max 0.0013
_refine_ls_structure_factor_coef Fsqd
_refine_ls_weighting_details 'w = 1/[\s^2^(Fo^2^) + (0.09000(Max(Fo^2^,0) + 2Fc^2^)/3)^2^]'
_refine_ls_weighting_scheme calc
_refine_ls_wR_factor_ref 0.2654
_reflns_number_gt 9632
_reflns_number_total 25715
_reflns_threshold_expression F^2^>2.0\s(F^2^)
_cod_original_formula_sum 'C114 H88 Co5 O19 '
_cod_database_code 8000007

loop_
_symmetry_equiv_pos_as_xyz
x,y,z
1/2+x,1/2-y,-z
-x,1/2+y,1/2-z
1/2-x,-y,1/2+z
-x,-y,-z
1/2-x,1/2+y,z
x,1/2-y,1/2+z
1/2+x,y,1/2-z

loop_
_atom_site_label
_atom_site_type_symbol
_atom_site_fract_x
_atom_site_fract_y
_atom_site_fract_z
_atom_site_U_iso_or_equiv
_atom_site_adp_type
_atom_site_occupancy
_atom_site_calc_flag
_atom_site_refinement_flags
Co(1) Co 0.29320(7) 0.11912(6) 0.16945(4) 0.0388(5) Uani 1.00 d .
Co(2) Co 0.21527(7) 0.07564(6) 0.22882(5) 0.0411(5) Uani 1.00 d .
Co(3) Co 0.30569(7) 0.15615(6) 0.24890(5) 0.0404(5) Uani 1.00 d .
Co(4) Co 0.28504(7) 0.15127(6) 0.08708(5) 0.0425(5) Uani 1.00 d .
Co(5) Co 0.36293(7) 0.06284(7) 0.11120(5) 0.0446(5) Uani 1.00 d .
O(1) O 0.3318(3) 0.1774(3) 0.1992(2) 0.042(2) Uani 1.00 d .
O(2) O 0.2675(3) 0.1782(3) 0.1378(2) 0.039(2) Uani 1.00 d .
O(3) O 0.2140(3) 0.0809(3) 0.1743(2) 0.042(2) Uani 1.00 d .
O(4) O 0.2795(3) 0.0788(3) 0.1147(2) 0.046(2) Uani 1.00 d .
O(5) O 0.3021(3) 0.0820(3) 0.2239(2) 0.039(2) Uani 1.00 d .
O(6) O 0.3681(3) 0.0766(3) 0.1640(2) 0.042(2) Uani 1.00 d .
O(7) O 0.1482(3) 0.0919(3) 0.2609(2) 0.043(3) Uani 1.00 d .
O(8) O 0.2182(3) 0.1578(3) 0.2276(2) 0.036(2) Uani 1.00 d .
O(9) O 0.2624(4) 0.1213(3) 0.2916(2) 0.051(3) Uani 1.00 d .
O(10) O 0.2825(4) 0.2193(3) 0.2794(2) 0.044(2) Uani 1.00 d .
O(11) O 0.3146(4) 0.1121(3) 0.0409(2) 0.050(3) Uani 1.00 d .
O(12) O 0.3141(4) 0.2110(3) 0.0547(2) 0.048(3) Uani 1.00 d .
O(13) O 0.4232(4) 0.0644(3) 0.0727(2) 0.050(3) Uani 1.00 d .
O(14) O 0.3738(3) 0.1449(3) 0.1043(2) 0.042(2) Uani 1.00 d .
O(15) O 0.2060(4) -0.0012(3) 0.2408(2) 0.052(3) Uani 1.00 d .
O(16) O 0.3598(4) -0.0168(3) 0.1123(2) 0.052(3) Uani 1.00 d .
O(17) O 0.3869(4) 0.1439(4) 0.2735(2) 0.059(3) Uani 1.00 d .
O(18) O 0.1994(4) 0.1495(4) 0.0704(3) 0.065(3) Uani 1.00 d .
O(19) O 0.1101(8) 0.1704(6) 0.1115(5) 0.1936 Uiso 1.00 d G
C(1) C 0.3225(5) 0.2220(5) 0.1813(4) 0.044(4) Uani 1.00 d .
C(2) C 0.3511(5) 0.2687(5) 0.1941(4) 0.047(4) Uani 1.00 d .
C(3) C 0.3861(6) 0.2685(5) 0.2264(4) 0.059(5) Uani 1.00 d .
C(4) C 0.4160(6) 0.3117(6) 0.2370(4) 0.066(5) Uani 1.00 d .
C(5) C 0.4115(7) 0.3552(6) 0.2167(5) 0.068(5) Uani 1.00 d .
C(6) C 0.3786(7) 0.3574(5) 0.1860(4) 0.059(5) Uani 1.00 d .
C(7) C 0.3451(6) 0.3140(4) 0.1733(4) 0.055(4) Uani 1.00 d .
C(8) C 0.3079(5) 0.3162(5) 0.1424(4) 0.047(4) Uani 1.00 d .
C(9) C 0.2975(7) 0.3607(5) 0.1209(4) 0.059(5) Uani 1.00 d .
C(10) C 0.2626(8) 0.3602(6) 0.0926(4) 0.070(6) Uani 1.00 d .
C(11) C 0.2320(7) 0.3166(5) 0.0837(4) 0.065(5) Uani 1.00 d .
C(12) C 0.2392(6) 0.2728(5) 0.1028(4) 0.054(4) Uani 1.00 d .
C(13) C 0.2790(5) 0.2714(5) 0.1322(3) 0.046(4) Uani 1.00 d .
C(14) C 0.2912(5) 0.2235(4) 0.1506(3) 0.042(4) Uani 1.00 d .
C(15) C 0.1974(5) 0.0511(5) 0.1468(3) 0.043(4) Uani 1.00 d .
C(16) C 0.1432(5) 0.0239(4) 0.1493(4) 0.046(4) Uani 1.00 d .
C(17) C 0.1057(5) 0.0282(5) 0.1796(4) 0.049(4) Uani 1.00 d .
C(18) C 0.0542(5) 0.0024(6) 0.1818(4) 0.055(4) Uani 1.00 d .
C(19) C 0.0382(6) -0.0294(6) 0.1530(5) 0.068(5) Uani 1.00 d .
C(20) C 0.0725(6) -0.0346(5) 0.1226(4) 0.062(5) Uani 1.00 d .
C(21) C 0.1258(6) -0.0086(5) 0.1194(4) 0.051(4) Uani 1.00 d .
C(22) C 0.1620(6) -0.0117(5) 0.0871(4) 0.051(4) Uani 1.00 d .
C(23) C 0.1463(7) -0.0413(6) 0.0571(4) 0.066(5) Uani 1.00 d .
C(24) C 0.1832(8) -0.0447(6) 0.0271(4) 0.073(6) Uani 1.00 d .
C(25) C 0.2346(7) -0.0182(6) 0.0256(4) 0.066(5) Uani 1.00 d .
C(26) C 0.2495(6) 0.0123(5) 0.0544(3) 0.054(4) Uani 1.00 d .
C(27) C 0.2142(6) 0.0170(5) 0.0862(3) 0.054(4) Uani 1.00 d .
C(28) C 0.2288(5) 0.0506(5) 0.1155(3) 0.045(4) Uani 1.00 d .
C(29) C 0.3482(5) 0.0488(4) 0.2224(3) 0.041(4) Uani 1.00 d .
C(30) C 0.3602(6) 0.0164(4) 0.2541(4) 0.049(4) Uani 1.00 d .
C(31) C 0.3273(5) 0.0180(5) 0.2854(4) 0.046(4) Uani 1.00 d .
C(32) C 0.3388(6) -0.0125(6) 0.3151(4) 0.063(5) Uani 1.00 d .
C(33) C 0.3842(7) -0.0471(6) 0.3138(5) 0.067(5) Uani 1.00 d .
C(34) C 0.4180(7) -0.0502(5) 0.2832(5) 0.064(5) Uani 1.00 d .
C(35) C 0.4084(6) -0.0192(4) 0.2518(4) 0.050(4) Uani 1.00 d .
C(36) C 0.4449(6) -0.0202(5) 0.2204(4) 0.049(4) Uani 1.00 d .
C(37) C 0.4933(7) -0.0523(6) 0.2169(5) 0.070(5) Uani 1.00 d .
C(38) C 0.5286(7) -0.0517(6) 0.1883(5) 0.073(6) Uani 1.00 d .
C(39) C 0.5176(6) -0.0170(6) 0.1598(5) 0.069(5) Uani 1.00 d .
C(40) C 0.4701(6) 0.0141(5) 0.1611(4) 0.056(5) Uani 1.00 d .
C(41) C 0.4322(5) 0.0138(5) 0.1910(4) 0.045(4) Uani 1.00 d .
C(42) C 0.3824(5) 0.0460(4) 0.1922(3) 0.037(3) Uani 1.00 d .
C(43) C 0.1376(5) 0.1405(5) 0.2635(3) 0.043(4) Uani 1.00 d .
C(44) C 0.0880(5) 0.1596(5) 0.2839(3) 0.042(4) Uani 1.00 d .
C(45) C 0.0552(6) 0.1247(5) 0.3055(4) 0.054(4) Uani 1.00 d .
C(46) C 0.0089(6) 0.1435(6) 0.3259(4) 0.062(5) Uani 1.00 d .
C(47) C -0.0046(6) 0.1937(6) 0.3263(4) 0.063(5) Uani 1.00 d .
C(48) C 0.0273(6) 0.2291(5) 0.3058(4) 0.049(4) Uani 1.00 d .
C(49) C 0.0753(5) 0.2123(5) 0.2832(3) 0.043(4) Uani 1.00 d .
C(50) C 0.1073(5) 0.2470(5) 0.2608(4) 0.048(4) Uani 1.00 d .
C(51) C 0.0925(6) 0.2991(5) 0.2560(4) 0.056(4) Uani 1.00 d .
C(52) C 0.1248(6) 0.3316(5) 0.2343(4) 0.055(4) Uani 1.00 d .
C(53) C 0.1741(7) 0.3138(5) 0.2179(4) 0.057(5) Uani 1.00 d .
C(54) C 0.1918(6) 0.2636(5) 0.2221(4) 0.051(4) Uani 1.00 d .
C(55) C 0.1576(5) 0.2296(4) 0.2440(3) 0.040(4) Uani 1.00 d .
C(56) C 0.1747(5) 0.1760(4) 0.2459(3) 0.034(3) Uani 1.00 d .
C(57) C 0.2325(5) 0.1543(5) 0.3101(3) 0.043(4) Uani 1.00 d .
C(58) C 0.1945(5) 0.1403(5) 0.3394(3) 0.046(4) Uani 1.00 d .
C(59) C 0.1870(6) 0.0878(6) 0.3475(4) 0.062(5) Uani 1.00 d .
C(60) C 0.1518(7) 0.0738(6) 0.3759(4) 0.068(5) Uani 1.00 d .
C(61) C 0.1244(7) 0.1110(7) 0.3957(4) 0.078(6) Uani 1.00 d .
C(62) C 0.1285(6) 0.1620(7) 0.3873(4) 0.065(5) Uani 1.00 d .
C(63) C 0.1644(6) 0.1774(6) 0.3586(4) 0.056(5) Uani 1.00 d .
C(64) C 0.1723(6) 0.2309(6) 0.3493(4) 0.057(5) Uani 1.00 d .
C(65) C 0.1407(6) 0.2714(7) 0.3665(4) 0.064(5) Uani 1.00 d .
C(66) C 0.1487(7) 0.3215(6) 0.3569(5) 0.069(5) Uani 1.00 d .
C(67) C 0.1881(7) 0.3355(6) 0.3309(4) 0.061(5) Uani 1.00 d .
C(68) C 0.2191(6) 0.2979(5) 0.3128(4) 0.053(4) Uani 1.00 d .
C(69) C 0.2118(5) 0.2460(5) 0.3223(3) 0.044(4) Uani 1.00 d .
C(70) C 0.2436(5) 0.2079(5) 0.3025(3) 0.042(4) Uani 1.00 d .
C(71) C 0.3489(5) 0.1402(5) 0.0218(3) 0.042(4) Uani 1.00 d .
C(72) C 0.3825(6) 0.1220(5) -0.0085(3) 0.048(4) Uani 1.00 d .
C(73) C 0.3801(6) 0.0690(6) -0.0172(4) 0.055(4) Uani 1.00 d .
C(74) C 0.4114(7) 0.0506(6) -0.0464(4) 0.068(5) Uani 1.00 d .
C(75) C 0.4450(7) 0.0829(7) -0.0669(4) 0.068(5) Uani 1.00 d .
C(76) C 0.4488(6) 0.1349(7) -0.0581(4) 0.066(5) Uani 1.00 d .
C(77) C 0.4165(5) 0.1566(5) -0.0289(3) 0.049(4) Uani 1.00 d .
C(78) C 0.4160(5) 0.2111(5) -0.0198(3) 0.046(4) Uani 1.00 d .
C(79) C 0.4508(6) 0.2466(7) -0.0396(4) 0.070(5) Uani 1.00 d .
C(80) C 0.4490(8) 0.2979(7) -0.0314(5) 0.084(7) Uani 1.00 d .
C(81) C 0.4134(8) 0.3161(5) -0.0040(5) 0.069(5) Uani 1.00 d .
C(82) C 0.3783(6) 0.2821(6) 0.0159(4) 0.063(5) Uani 1.00 d .
C(83) C 0.3814(5) 0.2304(5) 0.0074(4) 0.047(4) Uani 1.00 d .
C(84) C 0.3475(6) 0.1953(5) 0.0302(4) 0.050(4) Uani 1.00 d .
C(85) C 0.4438(5) 0.1088(5) 0.0669(3) 0.043(4) Uani 1.00 d .
C(86) C 0.4936(5) 0.1148(5) 0.0430(3) 0.041(4) Uani 1.00 d .
C(87) C 0.5173(5) 0.0722(5) 0.0251(3) 0.052(4) Uani 1.00 d .
C(88) C 0.5649(6) 0.0769(7) 0.0027(4) 0.064(5) Uani 1.00 d .
C(89) C 0.5897(6) 0.1262(7) -0.0022(4) 0.068(5) Uani 1.00 d .
C(90) C 0.5675(5) 0.1671(6) 0.0160(4) 0.053(4) Uani 1.00 d .
C(91) C 0.5190(5) 0.1638(5) 0.0383(3) 0.048(4) Uani 1.00 d .
C(92) C 0.4972(5) 0.2076(5) 0.0582(3) 0.042(4) Uani 1.00 d .
C(93) C 0.5231(6) 0.2564(6) 0.0575(4) 0.059(5) Uani 1.00 d .
C(94) C 0.5009(6) 0.2971(5) 0.0768(4) 0.056(4) Uani 1.00 d .
C(95) C 0.4518(6) 0.2909(6) 0.0975(4) 0.060(5) Uani 1.00 d .
C(96) C 0.4244(6) 0.2439(5) 0.0989(4) 0.053(4) Uani 1.00 d .
C(97) C 0.4463(6) 0.2023(5) 0.0800(4) 0.051(4) Uani 1.00 d .
C(98) C 0.4186(5) 0.1526(5) 0.0834(3) 0.042(4) Uani 1.00 d .
C(99) C 0.1636(7) -0.0231(5) 0.2662(5) 0.078(6) Uani 1.00 d .
C(100) C 0.1884(8) -0.0721(6) 0.2781(5) 0.079(6) Uani 1.00 d .
C(101) C 0.2323(7) -0.0883(6) 0.2487(5) 0.077(6) Uani 1.00 d .
C(102) C 0.2318(6) -0.0428(5) 0.2206(4) 0.065(5) Uani 1.00 d .
C(103) C 0.3274(7) -0.0472(5) 0.1369(4) 0.070(5) Uani 1.00 d .
C(104) C 0.3627(8) -0.0961(6) 0.1426(4) 0.077(6) Uani 1.00 d .
C(105) C 0.3954(8) -0.1002(6) 0.1079(5) 0.081(6) Uani 1.00 d .
C(106) C 0.3880(7) -0.0506(6) 0.0878(4) 0.073(5) Uani 1.00 d .
C(107) C 0.3929(7) 0.1394(7) 0.3117(4) 0.071(5) Uani 1.00 d .
C(108) C 0.4508(9) 0.107(1) 0.3152(6) 0.16(1) Uani 1.00 d .
C(109) C 0.483(1) 0.117(1) 0.2781(8) 0.20(2) Uani 1.00 d .
C(110) C 0.4414(6) 0.1385(6) 0.2545(5) 0.069(5) Uani 1.00 d .
C(111) C 0.1118(9) 0.1779(8) 0.1530(5) 0.1936 Uiso 1.00 d G
C(112) C 0.081(1) 0.2288(9) 0.1618(5) 0.1936 Uiso 1.00 d G
C(113) C 0.0611(10) 0.2528(6) 0.1259(7) 0.1936 Uiso 1.00 d G
C(114) C 0.0788(10) 0.2167(8) 0.0948(4) 0.1936 Uiso 1.00 d G
H(1) H 0.3868 0.2375 0.2418 0.0697 Uiso 1.00 calc .
H(2) H 0.4396 0.3100 0.2590 0.0804 Uiso 1.00 calc .
H(3) H 0.4326 0.3858 0.2247 0.0813 Uiso 1.00 calc .
H(4) H 0.3785 0.3892 0.1722 0.0745 Uiso 1.00 calc .
H(5) H 0.3150 0.3924 0.1275 0.0722 Uiso 1.00 calc .
H(6) H 0.2592 0.3907 0.0778 0.0780 Uiso 1.00 calc .
H(7) H 0.2045 0.3176 0.0636 0.0784 Uiso 1.00 calc .
H(8) H 0.2166 0.2420 0.0974 0.0624 Uiso 1.00 calc .
H(9) H 0.1166 0.0505 0.1997 0.0598 Uiso 1.00 calc .
H(10) H 0.0289 0.0059 0.2027 0.0666 Uiso 1.00 calc .
H(11) H 0.0018 -0.0497 0.1548 0.0790 Uiso 1.00 calc .
H(12) H 0.0599 -0.0565 0.1021 0.0770 Uiso 1.00 calc .
H(13) H 0.1090 -0.0596 0.0574 0.0743 Uiso 1.00 calc .
H(14) H 0.1710 -0.0671 0.0078 0.0929 Uiso 1.00 calc .
H(15) H 0.2609 -0.0216 0.0051 0.0781 Uiso 1.00 calc .
H(16) H 0.2847 0.0317 0.0536 0.0644 Uiso 1.00 calc .
H(17) H 0.2947 0.0411 0.2861 0.0545 Uiso 1.00 calc .
H(18) H 0.3153 -0.0088 0.3371 0.0737 Uiso 1.00 calc .
H(19) H 0.3914 -0.0685 0.3347 0.0833 Uiso 1.00 calc .
H(20) H 0.4493 -0.0752 0.2824 0.0750 Uiso 1.00 calc .
H(21) H 0.5006 -0.0770 0.2353 0.0838 Uiso 1.00 calc .
H(22) H 0.5618 -0.0747 0.1873 0.0776 Uiso 1.00 calc .
H(23) H 0.5434 -0.0153 0.1392 0.0791 Uiso 1.00 calc .
H(24) H 0.4625 0.0366 0.1406 0.0666 Uiso 1.00 calc .
H(25) H 0.0653 0.0885 0.3066 0.0644 Uiso 1.00 calc .
H(26) H -0.0124 0.1204 0.3412 0.0746 Uiso 1.00 calc .
H(27) H -0.0364 0.2060 0.3413 0.0768 Uiso 1.00 calc .
H(28) H 0.0188 0.2652 0.3067 0.0591 Uiso 1.00 calc .
H(29) H 0.0580 0.3120 0.2681 0.0682 Uiso 1.00 calc .
H(30) H 0.1117 0.3664 0.2307 0.0643 Uiso 1.00 calc .
H(31) H 0.1973 0.3373 0.2037 0.0675 Uiso 1.00 calc .
H(32) H 0.2269 0.2508 0.2096 0.0625 Uiso 1.00 calc .
H(33) H 0.2075 0.0623 0.3334 0.0749 Uiso 1.00 calc .
H(34) H 0.1460 0.0382 0.3814 0.0782 Uiso 1.00 calc .
H(35) H 0.1028 0.1001 0.4175 0.0866 Uiso 1.00 calc .
H(36) H 0.1067 0.1871 0.4011 0.0788 Uiso 1.00 calc .
H(37) H 0.1133 0.2621 0.3855 0.0740 Uiso 1.00 calc .
H(38) H 0.1254 0.3474 0.3677 0.0874 Uiso 1.00 calc .
H(39) H 0.1965 0.3708 0.3253 0.0746 Uiso 1.00 calc .
H(40) H 0.2459 0.3072 0.2935 0.0638 Uiso 1.00 calc .
H(41) H 0.3567 0.0458 -0.0025 0.0659 Uiso 1.00 calc .
H(42) H 0.4093 0.0156 -0.0545 0.0860 Uiso 1.00 calc .
H(43) H 0.4685 0.0701 -0.0872 0.0802 Uiso 1.00 calc .
H(44) H 0.4741 0.1569 -0.0724 0.0774 Uiso 1.00 calc .
H(45) H 0.4760 0.2333 -0.0590 0.0833 Uiso 1.00 calc .
H(46) H 0.4741 0.3212 -0.0449 0.0947 Uiso 1.00 calc .
H(47) H 0.4099 0.3529 0.0008 0.0785 Uiso 1.00 calc .
H(48) H 0.3524 0.2932 0.0352 0.0779 Uiso 1.00 calc .
H(49) H 0.5007 0.0386 0.0284 0.0671 Uiso 1.00 calc .
H(50) H 0.5817 0.0478 -0.0100 0.0733 Uiso 1.00 calc .
H(51) H 0.6230 0.1298 -0.0188 0.0790 Uiso 1.00 calc .
H(52) H 0.5870 0.1994 0.0134 0.0674 Uiso 1.00 calc .
H(53) H 0.5594 0.2597 0.0431 0.0756 Uiso 1.00 calc .
H(54) H 0.5196 0.3305 0.0766 0.0729 Uiso 1.00 calc .
H(55) H 0.4348 0.3196 0.1110 0.0709 Uiso 1.00 calc .
H(56) H 0.3897 0.2386 0.1141 0.0653 Uiso 1.00 calc .
H(57) H 0.1556 0.0006 0.2855 0.0961 Uiso 1.00 calc .
H(58) H 0.1266 -0.0280 0.2534 0.0961 Uiso 1.00 calc .
H(59) H 0.2089 -0.0675 0.3011 0.0939 Uiso 1.00 calc .
H(60) H 0.1601 -0.0978 0.2818 0.0939 Uiso 1.00 calc .
H(61) H 0.2701 -0.0931 0.2583 0.0904 Uiso 1.00 calc .
H(62) H 0.2202 -0.1194 0.2373 0.0904 Uiso 1.00 calc .
H(63) H 0.2090 -0.0500 0.1992 0.0754 Uiso 1.00 calc .
H(64) H 0.2699 -0.0334 0.2123 0.0754 Uiso 1.00 calc .
H(65) H 0.3220 -0.0285 0.1595 0.0867 Uiso 1.00 calc .
H(66) H 0.2898 -0.0543 0.1274 0.0867 Uiso 1.00 calc .
H(67) H 0.3893 -0.0925 0.1628 0.0959 Uiso 1.00 calc .
H(68) H 0.3395 -0.1250 0.1464 0.0959 Uiso 1.00 calc .
H(69) H 0.4372 -0.1058 0.1122 0.0959 Uiso 1.00 calc .
H(70) H 0.3829 -0.1285 0.0934 0.0959 Uiso 1.00 calc .
H(71) H 0.3651 -0.0562 0.0662 0.0874 Uiso 1.00 calc .
H(72) H 0.4246 -0.0368 0.0800 0.0874 Uiso 1.00 calc .
H(73) H 0.3960 0.1723 0.3236 0.0893 Uiso 1.00 calc .
H(74) H 0.3595 0.1225 0.3225 0.0893 Uiso 1.00 calc .
H(75) H 0.4757 0.1165 0.3365 0.1955 Uiso 1.00 calc .
H(76) H 0.4441 0.0696 0.3201 0.1955 Uiso 1.00 calc .
H(77) H 0.5161 0.1386 0.2798 0.2497 Uiso 1.00 calc .
H(78) H 0.4976 0.0847 0.2666 0.2497 Uiso 1.00 calc .
H(79) H 0.4359 0.1173 0.2336 0.0826 Uiso 1.00 calc .
H(80) H 0.4547 0.1711 0.2466 0.0826 Uiso 1.00 calc .
H(81) H 0.089(1) 0.1462(9) 0.1664(7) 0.1936 Uiso 1.00 calc G
H(82) H 0.157(1) 0.179(1) 0.1623(7) 0.1936 Uiso 1.00 calc G
H(83) H 0.112(1) 0.255(1) 0.1755(7) 0.1936 Uiso 1.00 calc G
H(84) H 0.044(1) 0.222(1) 0.1796(6) 0.1936 Uiso 1.00 calc G
H(85) H 0.082(1) 0.2903(5) 0.1221(9) 0.1936 Uiso 1.00 calc G
H(86) H 0.014(1) 0.257(1) 0.1262(9) 0.1936 Uiso 1.00 calc G
H(87) H 0.108(1) 0.237(1) 0.0759(5) 0.1936 Uiso 1.00 calc G
H(88) H 0.040(1) 0.204(1) 0.0800(6) 0.1936 Uiso 1.00 calc G

loop_
_atom_site_aniso_label
_atom_site_aniso_U_11
_atom_site_aniso_U_22
_atom_site_aniso_U_33
_atom_site_aniso_U_12
_atom_site_aniso_U_13
_atom_site_aniso_U_23
Co(1) 0.0397(9) 0.0383(9) 0.0385(9) -0.0005(8) 0.0034(7) -0.0003(7)
Co(2) 0.0390(9) 0.0410(9) 0.043(1) 0.0024(8) 0.0048(8) 0.0018(8)
Co(3) 0.0372(9) 0.0464(9) 0.0376(9) 0.0025(8) 0.0023(8) 0.0008(8)
Co(4) 0.0394(9) 0.0485(10) 0.0397(10) -0.0004(8) 0.0034(8) -0.0005(8)
Co(5) 0.0442(10) 0.0486(10) 0.041(1) 0.0003(8) 0.0092(8) -0.0030(8)
O(1) 0.035(5) 0.043(5) 0.047(5) -0.001(4) 0.003(4) 0.000(4)
O(2) 0.035(5) 0.047(5) 0.035(5) 0.000(4) 0.004(4) 0.000(4)
O(3) 0.042(5) 0.042(5) 0.042(5) 0.005(4) 0.009(4) 0.004(4)
O(4) 0.042(5) 0.048(5) 0.049(5) -0.004(4) 0.005(4) -0.008(4)
O(5) 0.029(4) 0.040(4) 0.047(5) 0.005(4) 0.003(4) 0.001(4)
O(6) 0.044(5) 0.042(5) 0.040(5) 0.003(4) 0.001(4) -0.003(4)
O(7) 0.046(5) 0.037(5) 0.048(5) -0.005(4) 0.006(4) -0.004(4)
O(8) 0.031(4) 0.039(4) 0.037(5) 0.002(4) 0.005(4) -0.001(4)
O(9) 0.053(5) 0.049(5) 0.050(6) 0.004(4) 0.012(5) 0.007(4)
O(10) 0.043(5) 0.050(5) 0.040(5) -0.001(4) 0.000(4) 0.001(4)
O(11) 0.046(5) 0.057(6) 0.048(5) -0.005(4) 0.008(4) 0.004(4)
O(12) 0.044(5) 0.057(5) 0.042(5) 0.005(4) 0.002(4) -0.001(4)
O(13) 0.053(5) 0.041(5) 0.056(6) 0.000(4) 0.008(5) 0.002(4)
O(14) 0.036(5) 0.054(5) 0.035(5) 0.002(4) 0.008(4) 0.006(4)
O(15) 0.051(5) 0.043(5) 0.062(6) 0.004(4) 0.010(5) 0.006(4)
O(16) 0.066(6) 0.040(5) 0.049(6) 0.001(5) 0.014(5) -0.007(4)
O(17) 0.037(5) 0.092(7) 0.047(6) 0.001(5) -0.003(4) 0.003(5)
O(18) 0.051(6) 0.068(6) 0.075(7) -0.007(5) -0.006(5) 0.000(5)
C(1) 0.045(8) 0.038(7) 0.049(8) 0.000(6) 0.014(6) -0.003(6)
C(2) 0.039(7) 0.048(8) 0.054(9) 0.003(6) 0.008(6) -0.022(7)
C(3) 0.052(9) 0.054(9) 0.07(1) -0.003(7) 0.012(8) -0.006(8)
C(4) 0.059(10) 0.056(9) 0.08(1) -0.017(8) 0.000(8) -0.009(8)
C(5) 0.06(1) 0.056(10) 0.08(1) -0.009(8) 0.001(9) -0.022(9)
C(6) 0.07(1) 0.044(8) 0.07(1) 0.004(7) 0.012(8) -0.012(7)
C(7) 0.057(9) 0.024(6) 0.08(1) 0.006(6) 0.022(8) -0.006(7)
C(8) 0.042(8) 0.039(7) 0.059(9) 0.004(6) 0.003(7) 0.003(6)
C(9) 0.08(1) 0.036(7) 0.06(1) 0.008(7) 0.008(8) 0.003(7)
C(10) 0.09(1) 0.049(9) 0.07(1) 0.038(9) 0.004(10) 0.021(8)
C(11) 0.08(1) 0.041(8) 0.08(1) 0.030(8) 0.005(9) 0.007(8)
C(12) 0.048(8) 0.056(8) 0.057(9) 0.007(7) 0.005(7) -0.012(7)
C(13) 0.044(8) 0.049(7) 0.044(8) 0.006(6) 0.007(6) 0.011(6)
C(14) 0.049(8) 0.036(7) 0.042(7) 0.003(6) 0.003(6) 0.003(6)
C(15) 0.046(8) 0.043(7) 0.040(8) -0.004(6) -0.005(6) -0.005(6)
C(16) 0.035(7) 0.040(7) 0.062(9) 0.002(6) 0.002(6) 0.015(6)
C(17) 0.036(7) 0.061(9) 0.049(8) -0.007(6) -0.010(6) 0.000(7)
C(18) 0.033(7) 0.074(10) 0.057(9) -0.007(7) 0.001(7) -0.003(8)
C(19) 0.041(9) 0.08(1) 0.08(1) -0.012(8) -0.001(8) 0.005(9)
C(20) 0.042(8) 0.058(9) 0.08(1) -0.015(7) -0.007(8) 0.002(8)
C(21) 0.057(9) 0.038(7) 0.057(9) -0.012(6) -0.005(7) 0.005(6)
C(22) 0.050(8) 0.052(8) 0.051(9) -0.019(7) -0.001(7) 0.005(7)
C(23) 0.07(1) 0.067(10) 0.07(1) -0.021(8) -0.010(9) 0.008(8)
C(24) 0.09(1) 0.07(1) 0.06(1) -0.024(10) 0.000(10) -0.009(8)
C(25) 0.07(1) 0.070(10) 0.056(10) -0.023(9) 0.013(8) -0.006(8)
C(26) 0.067(10) 0.063(9) 0.034(8) -0.026(8) 0.004(7) -0.001(7)
C(27) 0.075(10) 0.056(8) 0.031(7) 0.013(8) -0.008(7) -0.003(6)
C(28) 0.044(8) 0.051(8) 0.038(8) -0.012(6) 0.000(6) -0.001(6)
C(29) 0.044(8) 0.039(7) 0.042(8) -0.002(6) -0.008(6) 0.000(6)
C(30) 0.050(8) 0.040(7) 0.055(9) -0.001(6) -0.015(7) 0.007(6)
C(31) 0.047(8) 0.048(8) 0.044(8) 0.003(6) 0.006(6) 0.011(6)
C(32) 0.061(10) 0.069(10) 0.058(10) 0.002(8) -0.002(8) 0.025(8)
C(33) 0.06(1) 0.07(1) 0.07(1) -0.011(8) -0.023(9) 0.029(9)
C(34) 0.07(1) 0.046(8) 0.08(1) 0.002(7) -0.034(9) 0.018(8)
C(35) 0.050(8) 0.036(7) 0.065(10) -0.005(6) -0.016(7) -0.017(7)
C(36) 0.045(8) 0.042(7) 0.062(9) 0.003(6) -0.006(7) -0.022(7)
C(37) 0.051(9) 0.08(1) 0.08(1) 0.021(8) -0.014(9) -0.025(9)
C(38) 0.06(1) 0.07(1) 0.09(1) 0.029(8) -0.018(10) -0.016(10)
C(39) 0.036(8) 0.08(1) 0.09(1) 0.012(8) 0.016(8) -0.024(10)
C(40) 0.044(8) 0.055(9) 0.07(1) -0.001(7) 0.001(7) -0.012(7)
C(41) 0.043(8) 0.040(7) 0.053(8) 0.005(6) -0.002(6) -0.004(6)
C(42) 0.030(6) 0.046(7) 0.036(7) 0.009(6) -0.002(5) 0.002(6)
C(43) 0.038(7) 0.048(7) 0.044(8) -0.006(6) 0.011(6) -0.011(6)
C(44) 0.033(7) 0.055(8) 0.038(7) 0.005(6) -0.003(6) 0.001(6)
C(45) 0.050(8) 0.050(8) 0.061(9) -0.001(7) 0.015(7) 0.000(7)
C(46) 0.048(9) 0.07(1) 0.07(1) -0.002(8) 0.019(7) 0.008(8)
C(47) 0.048(9) 0.08(1) 0.059(10) 0.013(8) 0.015(7) 0.002(8)
C(48) 0.043(8) 0.049(8) 0.054(9) 0.009(6) 0.007(7) -0.012(7)
C(49) 0.041(7) 0.052(8) 0.036(7) 0.004(6) 0.000(6) 0.004(6)
C(50) 0.034(7) 0.043(7) 0.068(10) 0.008(6) 0.004(6) -0.011(7)
C(51) 0.049(8) 0.064(9) 0.055(9) 0.017(7) 0.004(7) -0.003(7)
C(52) 0.054(9) 0.048(8) 0.064(10) 0.011(7) 0.010(8) 0.007(7)
C(53) 0.07(1) 0.045(8) 0.055(9) 0.007(7) 0.001(8) 0.019(7)
C(54) 0.047(8) 0.062(9) 0.044(8) -0.012(7) 0.001(6) 0.003(7)
C(55) 0.025(6) 0.050(7) 0.046(8) 0.002(6) -0.013(5) -0.005(6)
C(56) 0.027(6) 0.040(6) 0.036(7) 0.003(5) 0.004(5) -0.001(5)
C(57) 0.022(6) 0.062(9) 0.046(8) 0.007(6) -0.002(5) -0.007(7)
C(58) 0.045(8) 0.053(8) 0.042(8) 0.003(6) 0.005(6) 0.006(6)
C(59) 0.055(9) 0.08(1) 0.049(9) 0.007(8) 0.005(7) 0.016(8)
C(60) 0.08(1) 0.067(10) 0.057(10) -0.005(9) 0.010(8) 0.024(8)
C(61) 0.08(1) 0.10(1) 0.05(1) 0.00(1) 0.038(9) -0.002(9)
C(62) 0.043(8) 0.10(1) 0.051(9) -0.002(8) 0.006(7) 0.005(9)
C(63) 0.047(8) 0.07(1) 0.047(9) -0.001(8) 0.007(7) 0.007(8)
C(64) 0.037(8) 0.08(1) 0.048(9) 0.012(7) -0.007(6) -0.009(8)
C(65) 0.043(8) 0.10(1) 0.051(9) 0.014(9) -0.002(7) -0.017(9)
C(66) 0.08(1) 0.060(10) 0.07(1) 0.017(9) -0.005(9) -0.021(8)
C(67) 0.061(10) 0.061(9) 0.061(10) 0.008(8) 0.008(8) 0.000(8)
C(68) 0.051(8) 0.067(9) 0.041(8) 0.009(7) 0.011(7) -0.005(7)
C(69) 0.033(7) 0.047(7) 0.054(8) -0.001(6) -0.006(6) -0.006(6)
C(70) 0.035(7) 0.062(8) 0.029(7) -0.004(6) -0.003(6) 0.002(6)
C(71) 0.039(7) 0.045(7) 0.043(8) 0.007(6) 0.009(6) 0.003(6)
C(72) 0.052(8) 0.062(9) 0.031(7) -0.007(7) 0.005(6) -0.001(6)
C(73) 0.045(8) 0.08(1) 0.045(8) 0.019(7) 0.002(6) -0.010(7)
C(74) 0.064(10) 0.10(1) 0.044(9) 0.000(9) -0.012(8) -0.018(9)
C(75) 0.07(1) 0.08(1) 0.047(9) 0.003(9) 0.016(8) -0.020(9)
C(76) 0.032(8) 0.13(1) 0.042(9) 0.000(8) 0.006(6) 0.002(9)
C(77) 0.042(7) 0.070(9) 0.036(7) 0.008(7) -0.013(6) -0.006(7)
C(78) 0.040(7) 0.061(9) 0.036(8) -0.003(7) -0.002(6) 0.010(6)
C(79) 0.053(9) 0.10(1) 0.06(1) -0.014(9) 0.003(8) 0.014(9)
C(80) 0.09(1) 0.07(1) 0.09(1) -0.01(1) 0.02(1) 0.04(1)
C(81) 0.09(1) 0.046(8) 0.07(1) -0.011(9) -0.021(10) 0.017(8)
C(82) 0.062(9) 0.058(9) 0.07(1) 0.001(8) 0.008(8) 0.008(8)
C(83) 0.040(7) 0.055(8) 0.047(8) 0.007(6) 0.005(6) 0.006(7)
C(84) 0.041(7) 0.070(9) 0.041(8) 0.011(7) 0.000(6) 0.004(7)
C(85) 0.046(8) 0.053(8) 0.031(7) 0.005(7) -0.004(6) -0.006(6)
C(86) 0.038(7) 0.053(8) 0.034(7) 0.002(6) 0.010(6) -0.006(6)
C(87) 0.038(7) 0.077(10) 0.042(8) 0.006(7) 0.006(6) 0.011(7)
C(88) 0.050(9) 0.11(1) 0.036(8) 0.013(9) 0.005(7) -0.012(8)
C(89) 0.038(8) 0.09(1) 0.08(1) -0.013(9) 0.010(8) 0.009(9)
C(90) 0.036(8) 0.08(1) 0.041(8) -0.006(7) 0.011(6) -0.006(7)
C(91) 0.040(7) 0.069(9) 0.035(7) -0.001(7) -0.013(6) 0.012(6)
C(92) 0.027(6) 0.054(8) 0.044(8) 0.004(6) 0.001(6) 0.006(6)
C(93) 0.044(8) 0.066(10) 0.07(1) -0.018(7) 0.007(7) -0.007(8)
C(94) 0.044(8) 0.056(9) 0.069(10) -0.024(7) -0.003(7) 0.005(8)
C(95) 0.048(9) 0.062(9) 0.07(1) -0.007(7) -0.005(7) -0.007(8)
C(96) 0.055(9) 0.048(8) 0.055(9) -0.005(7) -0.006(7) 0.005(7)
C(97) 0.060(9) 0.048(8) 0.045(8) 0.000(7) -0.001(7) -0.001(7)
C(98) 0.037(7) 0.052(8) 0.036(7) -0.005(6) -0.006(6) 0.004(6)
C(99) 0.07(1) 0.051(9) 0.11(1) 0.000(8) 0.04(1) 0.020(9)
C(100) 0.09(1) 0.07(1) 0.08(1) 0.008(9) 0.01(1) 0.015(9)
C(101) 0.07(1) 0.063(10) 0.10(1) 0.001(8) 0.008(10) -0.002(10)
C(102) 0.057(9) 0.053(9) 0.09(1) 0.000(7) 0.012(8) -0.026(8)
C(103) 0.09(1) 0.040(8) 0.08(1) -0.020(8) 0.026(9) -0.013(8)
C(104) 0.11(1) 0.063(10) 0.06(1) -0.017(10) -0.01(1) 0.007(8)
C(105) 0.09(1) 0.052(9) 0.10(1) -0.008(9) 0.01(1) -0.002(10)
C(106) 0.09(1) 0.08(1) 0.050(10) 0.035(9) 0.006(8) -0.020(8)
C(107) 0.07(1) 0.10(1) 0.037(8) -0.004(9) -0.011(8) -0.004(8)
C(108) 0.07(1) 0.32(4) 0.10(2) 0.04(2) 0.01(1) 0.08(2)
C(109) 0.09(2) 0.36(5) 0.15(3) 0.04(2) 0.02(2) 0.11(3)
C(110) 0.029(7) 0.09(1) 0.08(1) -0.001(8) 0.001(8) -0.010(10)

loop_
_atom_type_symbol
_atom_type_description
_atom_type_scat_dispersion_real
_atom_type_scat_dispersion_imag
_atom_type_scat_source
C C 0.003 0.002
;International Tables for Crystallography
(1992, Vol. C, Tables 4.2.6.8 and 6.1.1.1)
;
H H 0.000 0.000
;International Tables for Crystallography
(1992, Vol. C, Table 6.1.1.2)
;
O O 0.011 0.006
;International Tables for Crystallography
(1992, Vol. C, Tables 4.2.6.8 and 6.1.1.1)
;
Co Co 0.349 0.972
;International Tables for Crystallography
(1992, Vol. C, Tables 4.2.6.8 and 6.1.1.1)
;

loop_
_geom_angle_atom_site_label_1
_geom_angle_atom_site_label_2
_geom_angle_atom_site_label_3
_geom_angle
_geom_angle_publ_flag
O(1) Co(1) O(2) 82.5(3) yes
O(1) Co(1) O(3) 133.0(3) yes
O(1) Co(1) O(5) 78.9(3) yes
O(1) Co(1) O(6) 94.9(3) yes
O(2) Co(1) O(3) 99.1(3) yes
O(2) Co(1) O(5) 150.9(3) yes
O(2) Co(1) O(6) 126.9(3) yes
O(3) Co(1) O(5) 78.3(3) yes
O(3) Co(1) O(6) 118.9(3) yes
O(5) Co(1) O(6) 77.1(3) yes
O(3) Co(2) O(5) 85.3(3) yes
O(3) Co(2) O(7) 124.4(3) yes
O(3) Co(2) O(8) 85.0(3) yes
O(3) Co(2) O(15) 106.1(3) yes
O(5) Co(2) O(7) 143.8(3) yes
O(5) Co(2) O(8) 83.4(3) yes
O(5) Co(2) O(15) 101.7(3) yes
O(7) Co(2) O(8) 79.8(3) yes
O(7) Co(2) O(15) 90.0(3) yes
O(8) Co(2) O(15) 168.1(3) yes
O(1) Co(3) O(5) 82.5(3) yes
O(1) Co(3) O(8) 86.9(3) yes
O(1) Co(3) O(9) 163.4(3) yes
O(1) Co(3) O(10) 110.7(3) yes
O(1) Co(3) O(17) 99.6(3) yes
O(5) Co(3) O(8) 80.1(3) yes
O(5) Co(3) O(9) 84.9(3) yes
O(5) Co(3) O(10) 160.7(3) yes
O(5) Co(3) O(17) 94.7(3) yes
O(8) Co(3) O(9) 80.4(3) yes
O(8) Co(3) O(10) 86.5(3) yes
O(8) Co(3) O(17) 171.1(3) yes
O(9) Co(3) O(10) 79.2(3) yes
O(9) Co(3) O(17) 92.1(3) yes
O(10) Co(3) O(17) 96.8(3) yes
O(2) Co(4) O(4) 82.0(3) yes
O(2) Co(4) O(11) 167.5(3) yes
O(2) Co(4) O(12) 109.3(3) yes
O(2) Co(4) O(14) 86.9(3) yes
O(2) Co(4) O(18) 95.2(4) yes
O(4) Co(4) O(11) 88.4(3) yes
O(4) Co(4) O(12) 162.1(3) yes
O(4) Co(4) O(14) 81.4(3) yes
O(4) Co(4) O(18) 93.7(3) yes
O(11) Co(4) O(12) 78.3(3) yes
O(11) Co(4) O(14) 83.7(3) yes
O(11) Co(4) O(18) 93.4(4) yes
O(12) Co(4) O(14) 85.4(3) yes
O(12) Co(4) O(18) 98.9(4) yes
O(14) Co(4) O(18) 174.3(3) yes
O(4) Co(5) O(6) 87.6(3) yes
O(4) Co(5) O(13) 136.5(4) yes
O(4) Co(5) O(14) 85.0(3) yes
O(4) Co(5) O(16) 100.1(3) yes
O(6) Co(5) O(13) 130.8(3) yes
O(6) Co(5) O(14) 85.9(3) yes
O(6) Co(5) O(16) 99.5(3) yes
O(13) Co(5) O(14) 79.4(3) yes
O(13) Co(5) O(16) 93.3(3) yes
O(14) Co(5) O(16) 172.7(3) yes
Co(1) O(1) Co(3) 98.5(3) yes
Co(1) O(1) C(1) 107.9(7) yes
Co(3) O(1) C(1) 129.3(7) yes
Co(1) O(2) Co(4) 101.9(3) yes
Co(1) O(2) C(14) 109.9(7) yes
Co(4) O(2) C(14) 122.0(7) yes
Co(1) O(3) Co(2) 96.0(3) yes
Co(1) O(3) C(15) 117.8(7) yes
Co(2) O(3) C(15) 136.2(7) yes
Co(4) O(4) Co(5) 95.6(3) yes
Co(4) O(4) C(28) 122.0(7) yes
Co(5) O(4) C(28) 135.6(7) yes
Co(1) O(5) Co(2) 91.5(3) yes
Co(1) O(5) Co(3) 89.8(3) yes
Co(1) O(5) C(29) 108.1(7) yes
Co(2) O(5) Co(3) 94.2(3) yes
Co(2) O(5) C(29) 136.1(7) yes
Co(3) O(5) C(29) 123.8(7) yes
Co(1) O(6) Co(5) 98.2(3) yes
Co(1) O(6) C(42) 116.6(7) yes
Co(5) O(6) C(42) 131.5(7) yes
Co(2) O(7) C(43) 113.5(7) yes
Co(2) O(8) Co(3) 90.1(3) yes
Co(2) O(8) C(56) 109.3(6) yes
Co(3) O(8) C(56) 122.9(7) yes
Co(3) O(9) C(57) 111.2(7) yes
Co(3) O(10) C(70) 111.1(8) yes
Co(4) O(11) C(71) 111.3(7) yes
Co(4) O(12) C(84) 111.5(8) yes
Co(5) O(13) C(85) 113.5(8) yes
Co(4) O(14) Co(5) 90.0(3) yes
Co(4) O(14) C(98) 124.7(7) yes
Co(5) O(14) C(98) 108.2(7) yes
Co(2) O(15) C(99) 125.7(8) yes
Co(2) O(15) C(102) 125.5(8) yes
C(99) O(15) C(102) 107.8(10) yes
Co(5) O(16) C(103) 126.2(8) yes
Co(5) O(16) C(106) 126.4(8) yes
C(103) O(16) C(106) 107(1) yes
Co(3) O(17) C(107) 121.7(8) yes
Co(3) O(17) C(110) 125.6(8) yes
C(107) O(17) C(110) 112(1) yes
O(1) C(1) C(2) 119(1) yes
O(1) C(1) C(14) 121(1) yes
C(2) C(1) C(14) 119(1) yes
C(1) C(2) C(3) 121(1) yes
C(1) C(2) C(7) 118(1) yes
C(3) C(2) C(7) 120(1) yes
C(2) C(3) C(4) 120(1) yes
C(3) C(4) C(5) 119(1) yes
C(4) C(5) C(6) 122(1) yes
C(5) C(6) C(7) 122(1) yes
C(2) C(7) C(6) 115(1) yes
C(2) C(7) C(8) 121(1) yes
C(6) C(7) C(8) 123(1) yes
C(7) C(8) C(9) 125(1) yes
C(7) C(8) C(13) 117(1) yes
C(9) C(8) C(13) 116(1) yes
C(8) C(9) C(10) 122(1) yes
C(9) C(10) C(11) 120(1) yes
C(10) C(11) C(12) 120(1) yes
C(11) C(12) C(13) 119(1) yes
C(8) C(13) C(12) 119(1) yes
C(8) C(13) C(14) 120(1) yes
C(12) C(13) C(14) 120(1) yes
O(2) C(14) C(1) 118(1) yes
O(2) C(14) C(13) 120(1) yes
C(1) C(14) C(13) 121(1) yes
O(3) C(15) C(16) 119(1) yes
O(3) C(15) C(28) 119(1) yes
C(16) C(15) C(28) 120(1) yes
C(15) C(16) C(17) 122(1) yes
C(15) C(16) C(21) 118(1) yes
C(17) C(16) C(21) 118(1) yes
C(16) C(17) C(18) 122(1) yes
C(17) C(18) C(19) 118(1) yes
C(18) C(19) C(20) 121(1) yes
C(19) C(20) C(21) 121(1) yes
C(16) C(21) C(20) 117(1) yes
C(16) C(21) C(22) 119(1) yes
C(20) C(21) C(22) 122(1) yes
C(21) C(22) C(23) 121(1) yes
C(21) C(22) C(27) 118(1) yes
C(23) C(22) C(27) 119(1) yes
C(22) C(23) C(24) 120(1) yes
C(23) C(24) C(25) 121(1) yes
C(24) C(25) C(26) 118(1) yes
C(25) C(26) C(27) 122(1) yes
C(22) C(27) C(26) 117(1) yes
C(22) C(27) C(28) 120(1) yes
C(26) C(27) C(28) 122(1) yes
O(4) C(28) C(15) 117(1) yes
O(4) C(28) C(27) 120(1) yes
C(15) C(28) C(27) 121(1) yes
O(5) C(29) C(30) 118(1) yes
O(5) C(29) C(42) 120(1) yes
C(30) C(29) C(42) 120(1) yes
C(29) C(30) C(31) 122(1) yes
C(29) C(30) C(35) 117(1) yes
C(31) C(30) C(35) 119(1) yes
C(30) C(31) C(32) 122(1) yes
C(31) C(32) C(33) 119(1) yes
C(32) C(33) C(34) 119(1) yes
C(33) C(34) C(35) 122(1) yes
C(30) C(35) C(34) 115(1) yes
C(30) C(35) C(36) 120(1) yes
C(34) C(35) C(36) 123(1) yes
C(35) C(36) C(37) 123(1) yes
C(35) C(36) C(41) 118(1) yes
C(37) C(36) C(41) 117(1) yes
C(36) C(37) C(38) 123(1) yes
C(37) C(38) C(39) 119(1) yes
C(38) C(39) C(40) 120(1) yes
C(39) C(40) C(41) 121(1) yes
C(36) C(41) C(40) 117(1) yes
C(36) C(41) C(42) 120(1) yes
C(40) C(41) C(42) 121(1) yes
O(6) C(42) C(29) 116(1) yes
O(6) C(42) C(41) 121(1) yes
C(29) C(42) C(41) 121(1) yes
O(7) C(43) C(44) 121(1) yes
O(7) C(43) C(56) 119(1) yes
C(44) C(43) C(56) 119(1) yes
C(43) C(44) C(45) 118(1) yes
C(43) C(44) C(49) 119(1) yes
C(45) C(44) C(49) 121(1) yes
C(44) C(45) C(46) 118(1) yes
C(45) C(46) C(47) 121(1) yes
C(46) C(47) C(48) 121(1) yes
C(47) C(48) C(49) 120(1) yes
C(44) C(49) C(48) 116(1) yes
C(44) C(49) C(50) 121(1) yes
C(48) C(49) C(50) 122(1) yes
C(49) C(50) C(51) 123(1) yes
C(49) C(50) C(55) 118(1) yes
C(51) C(50) C(55) 117(1) yes
C(50) C(51) C(52) 122(1) yes
C(51) C(52) C(53) 119(1) yes
C(52) C(53) C(54) 121(1) yes
C(53) C(54) C(55) 119(1) yes
C(50) C(55) C(54) 120(1) yes
C(50) C(55) C(56) 121(1) yes
C(54) C(55) C(56) 118(1) yes
O(8) C(56) C(43) 117.8(10) yes
O(8) C(56) C(55) 122.5(10) yes
C(43) C(56) C(55) 119(1) yes
O(9) C(57) C(58) 123(1) yes
O(9) C(57) C(70) 116(1) yes
C(58) C(57) C(70) 119(1) yes
C(57) C(58) C(59) 118(1) yes
C(57) C(58) C(63) 120(1) yes
C(59) C(58) C(63) 120(1) yes
C(58) C(59) C(60) 119(1) yes
C(59) C(60) C(61) 119(1) yes
C(60) C(61) C(62) 122(1) yes
C(61) C(62) C(63) 119(1) yes
C(58) C(63) C(62) 118(1) yes
C(58) C(63) C(64) 119(1) yes
C(62) C(63) C(64) 121(1) yes
C(63) C(64) C(65) 122(1) yes
C(63) C(64) C(69) 121(1) yes
C(65) C(64) C(69) 115(1) yes
C(64) C(65) C(66) 121(1) yes
C(65) C(66) C(67) 121(1) yes
C(66) C(67) C(68) 119(1) yes
C(67) C(68) C(69) 120(1) yes
C(64) C(69) C(68) 121(1) yes
C(64) C(69) C(70) 119(1) yes
C(68) C(69) C(70) 118(1) yes
O(10) C(70) C(57) 118(1) yes
O(10) C(70) C(69) 122(1) yes
C(57) C(70) C(69) 118(1) yes
O(11) C(71) C(72) 124(1) yes
O(11) C(71) C(84) 115(1) yes
C(72) C(71) C(84) 119(1) yes
C(71) C(72) C(73) 118(1) yes
C(71) C(72) C(77) 120(1) yes
C(73) C(72) C(77) 121(1) yes
C(72) C(73) C(74) 119(1) yes
C(73) C(74) C(75) 120(1) yes
C(74) C(75) C(76) 120(1) yes
C(75) C(76) C(77) 121(1) yes
C(72) C(77) C(76) 115(1) yes
C(72) C(77) C(78) 119(1) yes
C(76) C(77) C(78) 124(1) yes
C(77) C(78) C(79) 120(1) yes
C(77) C(78) C(83) 121(1) yes
C(79) C(78) C(83) 117(1) yes
C(78) C(79) C(80) 120(1) yes
C(79) C(80) C(81) 120(1) yes
C(80) C(81) C(82) 120(1) yes
C(81) C(82) C(83) 117(1) yes
C(78) C(83) C(82) 123(1) yes
C(78) C(83) C(84) 119(1) yes
C(82) C(83) C(84) 116(1) yes
O(12) C(84) C(71) 118(1) yes
O(12) C(84) C(83) 122(1) yes
C(71) C(84) C(83) 118(1) yes
O(13) C(85) C(86) 119(1) yes
O(13) C(85) C(98) 120(1) yes
C(86) C(85) C(98) 119(1) yes
C(85) C(86) C(87) 120(1) yes
C(85) C(86) C(91) 119(1) yes
C(87) C(86) C(91) 120(1) yes
C(86) C(87) C(88) 121(1) yes
C(87) C(88) C(89) 118(1) yes
C(88) C(89) C(90) 119(1) yes
C(89) C(90) C(91) 123(1) yes
C(86) C(91) C(90) 117(1) yes
C(86) C(91) C(92) 120(1) yes
C(90) C(91) C(92) 122(1) yes
C(91) C(92) C(93) 123(1) yes
C(91) C(92) C(97) 119(1) yes
C(93) C(92) C(97) 116(1) yes
C(92) C(93) C(94) 122(1) yes
C(93) C(94) C(95) 120(1) yes
C(94) C(95) C(96) 120(1) yes
C(95) C(96) C(97) 120(1) yes
C(92) C(97) C(96) 120(1) yes
C(92) C(97) C(98) 119(1) yes
C(96) C(97) C(98) 119(1) yes
O(14) C(98) C(85) 116(1) yes
O(14) C(98) C(97) 122(1) yes
C(85) C(98) C(97) 120(1) yes
O(15) C(99) C(100) 105(1) yes
C(99) C(100) C(101) 106(1) yes
C(100) C(101) C(102) 104(1) yes
O(15) C(102) C(101) 103(1) yes
O(16) C(103) C(104) 105(1) yes
C(103) C(104) C(105) 102(1) yes
C(104) C(105) C(106) 107(1) yes
O(16) C(106) C(105) 106(1) yes
O(17) C(107) C(108) 101(1) yes
C(107) C(108) C(109) 103(1) yes
C(108) C(109) C(110) 106(1) yes
O(17) C(110) C(109) 109(1) yes
C(111) O(19) C(114) 108(1) yes
O(19) C(111) C(112) 108(1) yes
C(111) C(112) C(113) 107(1) yes
C(112) C(113) C(114) 108(1) yes
O(19) C(114) C(113) 107(1) yes

loop_
_geom_bond_atom_site_label_1
_geom_bond_atom_site_label_2
_geom_bond_distance
_geom_bond_publ_flag
Co(1) O(1) 2.079(8) yes
Co(1) O(2) 2.026(8) yes
Co(1) O(3) 2.093(8) yes
Co(1) O(5) 2.237(8) yes
Co(1) O(6) 2.068(8) yes
Co(2) O(3) 2.016(8) yes
Co(2) O(5) 2.022(7) yes
Co(2) O(7) 1.995(8) yes
Co(2) O(8) 2.152(7) yes
Co(2) O(15) 2.068(8) yes
Co(3) O(1) 2.009(8) yes
Co(3) O(5) 2.149(8) yes
Co(3) O(8) 2.168(8) yes
Co(3) O(9) 2.076(9) yes
Co(3) O(10) 2.069(8) yes
Co(3) O(17) 2.109(9) yes
Co(4) O(2) 2.038(8) yes
Co(4) O(4) 2.156(8) yes
Co(4) O(11) 2.099(9) yes
Co(4) O(12) 2.076(9) yes
Co(4) O(14) 2.155(8) yes
Co(4) O(18) 2.072(9) yes
Co(5) O(4) 1.976(8) yes
Co(5) O(6) 1.982(8) yes
Co(5) O(13) 1.987(9) yes
Co(5) O(14) 2.177(8) yes
Co(5) O(16) 2.086(8) yes
O(1) C(1) 1.36(1) yes
O(2) C(14) 1.39(1) yes
O(3) C(15) 1.33(1) yes
O(4) C(28) 1.38(1) yes
O(5) C(29) 1.38(1) yes
O(6) C(42) 1.35(1) yes
O(7) C(43) 1.30(1) yes
O(8) C(56) 1.30(1) yes
O(9) C(57) 1.30(2) yes
O(10) C(70) 1.27(1) yes
O(11) C(71) 1.29(1) yes
O(12) C(84) 1.26(2) yes
O(13) C(85) 1.27(2) yes
O(14) C(98) 1.30(1) yes
O(15) C(99) 1.47(2) yes
O(15) C(102) 1.45(2) yes
O(16) C(103) 1.42(2) yes
O(16) C(106) 1.42(2) yes
O(17) C(107) 1.42(2) yes
O(17) C(110) 1.45(2) yes
C(1) C(2) 1.47(2) yes
C(1) C(14) 1.34(2) yes
C(2) C(3) 1.44(2) yes
C(2) C(7) 1.42(2) yes
C(3) C(4) 1.38(2) yes
C(4) C(5) 1.36(2) yes
C(5) C(6) 1.36(2) yes
C(6) C(7) 1.45(2) yes
C(7) C(8) 1.43(2) yes
C(8) C(9) 1.43(2) yes
C(8) C(13) 1.40(2) yes
C(9) C(10) 1.32(2) yes
C(10) C(11) 1.38(2) yes
C(11) C(12) 1.36(2) yes
C(12) C(13) 1.42(2) yes
C(13) C(14) 1.45(2) yes
C(15) C(16) 1.44(2) yes
C(15) C(28) 1.36(2) yes
C(16) C(17) 1.42(2) yes
C(16) C(21) 1.45(2) yes
C(17) C(18) 1.37(2) yes
C(18) C(19) 1.40(2) yes
C(19) C(20) 1.38(2) yes
C(20) C(21) 1.41(2) yes
C(21) C(22) 1.45(2) yes
C(22) C(23) 1.40(2) yes
C(22) C(27) 1.42(2) yes
C(23) C(24) 1.40(2) yes
C(24) C(25) 1.38(2) yes
C(25) C(26) 1.37(2) yes
C(26) C(27) 1.43(2) yes
C(27) C(28) 1.43(2) yes
C(29) C(30) 1.47(2) yes
C(29) C(42) 1.37(2) yes
C(30) C(31) 1.38(2) yes
C(30) C(35) 1.45(2) yes
C(31) C(32) 1.38(2) yes
C(32) C(33) 1.39(2) yes
C(33) C(34) 1.37(2) yes
C(34) C(35) 1.43(2) yes
C(35) C(36) 1.43(2) yes
C(36) C(37) 1.41(2) yes
C(36) C(41) 1.43(2) yes
C(37) C(38) 1.33(2) yes
C(38) C(39) 1.41(2) yes
C(39) C(40) 1.37(2) yes
C(40) C(41) 1.41(2) yes
C(41) C(42) 1.43(2) yes
C(43) C(44) 1.46(2) yes
C(43) C(56) 1.42(2) yes
C(44) C(45) 1.43(2) yes
C(44) C(49) 1.41(2) yes
C(45) C(46) 1.40(2) yes
C(46) C(47) 1.35(2) yes
C(47) C(48) 1.40(2) yes
C(48) C(49) 1.45(2) yes
C(49) C(50) 1.43(2) yes
C(50) C(51) 1.41(2) yes
C(50) C(55) 1.39(2) yes
C(51) C(52) 1.38(2) yes
C(52) C(53) 1.37(2) yes
C(53) C(54) 1.39(2) yes
C(54) C(55) 1.44(2) yes
C(55) C(56) 1.46(2) yes
C(57) C(58) 1.44(2) yes
C(57) C(70) 1.45(2) yes
C(58) C(59) 1.42(2) yes
C(58) C(63) 1.39(2) yes
C(59) C(60) 1.38(2) yes
C(60) C(61) 1.37(2) yes
C(61) C(62) 1.37(3) yes
C(62) C(63) 1.40(2) yes
C(63) C(64) 1.45(2) yes
C(64) C(65) 1.44(2) yes
C(64) C(69) 1.41(2) yes
C(65) C(66) 1.37(2) yes
C(66) C(67) 1.37(2) yes
C(67) C(68) 1.39(2) yes
C(68) C(69) 1.41(2) yes
C(69) C(70) 1.44(2) yes
C(71) C(72) 1.44(2) yes
C(71) C(84) 1.47(2) yes
C(72) C(73) 1.43(2) yes
C(72) C(77) 1.41(2) yes
C(73) C(74) 1.38(2) yes
C(74) C(75) 1.37(2) yes
C(75) C(76) 1.40(3) yes
C(76) C(77) 1.43(2) yes
C(77) C(78) 1.47(2) yes
C(78) C(79) 1.43(2) yes
C(78) C(83) 1.38(2) yes
C(79) C(80) 1.38(3) yes
C(80) C(81) 1.39(3) yes
C(81) C(82) 1.41(2) yes
C(82) C(83) 1.39(2) yes
C(83) C(84) 1.47(2) yes
C(85) C(86) 1.46(2) yes
C(85) C(98) 1.42(2) yes
C(86) C(87) 1.41(2) yes
C(86) C(91) 1.42(2) yes
C(87) C(88) 1.38(2) yes
C(88) C(89) 1.42(2) yes
C(89) C(90) 1.36(2) yes
C(90) C(91) 1.39(2) yes
C(91) C(92) 1.45(2) yes
C(92) C(93) 1.41(2) yes
C(92) C(97) 1.43(2) yes
C(93) C(94) 1.38(2) yes
C(94) C(95) 1.38(2) yes
C(95) C(96) 1.38(2) yes
C(96) C(97) 1.39(2) yes
C(97) C(98) 1.45(2) yes
C(99) C(100) 1.47(2) yes
C(100) C(101) 1.55(2) yes
C(101) C(102) 1.58(2) yes
C(103) C(104) 1.53(2) yes
C(104) C(105) 1.49(3) yes
C(105) C(106) 1.50(2) yes
C(107) C(108) 1.58(3) yes
C(108) C(109) 1.57(4) yes
C(109) C(110) 1.41(3) yes
O(19) C(111) 1.54(3) yes
O(19) C(115) 1.54(3) yes
C(111) C(112) 1.54(3) yes
C(112) C(113) 1.54(3) yes
C(113) C(114) 1.54(3) yes
